data_7236137
loop_
_publ_author_name
'Marshall, Ross J.'
'Hobday, Claire L.'
'Murphie, Colin F.'
'Griffin, Sarah L.'
'Morrison, Carole A.'
'Moggach, Stephen A.'
'Forgan, Ross S.'

_publ_section_title
;
 Amino acids as highly efficient modulators for single crystals of
 zirconium and hafnium metal--organic frameworks
;
_journal_issue 18
_journal_name_full 'Journal of Materials Chemistry A'
_journal_page_first 6955
_journal_paper_doi 10.1039/C5TA10401G
_journal_volume 4
_journal_year 2016
_chemical_formula_moiety 'C84 H52 Hf6 N18 O32'
_chemical_formula_sum 'C84 H52 Hf6 N18 O32'
_chemical_formula_weight 2896.38
_space_group_IT_number 225
_space_group_name_Hall '-F 4 2 3'
_space_group_name_H-M_alt 'F m -3 m'
_symmetry_cell_setting cubic
_symmetry_Int_Tables_number 225
_symmetry_space_group_name_Hall '-F 4 2 3'
_symmetry_space_group_name_H-M 'F m -3 m'
_atom_sites_solution_hydrogens difmap
_atom_sites_solution_primary other
_audit_creation_date 2015-12-16
_audit_creation_method CRYSTALS_ver_14.61_build_5811
_audit_update_record
;
2015-12-16 deposited with the CCDC.
2016-02-03 downloaded from the CCDC.
;
_cell_angle_alpha 90
_cell_angle_beta 90
_cell_angle_gamma 90
_cell_formula_units_Z 4
_cell_length_a 29.2116(9)
_cell_length_b 29.2116(9)
_cell_length_c 29.2116(9)
_cell_measurement_reflns_used 4185
_cell_measurement_temperature 100
_cell_measurement_theta_max 22
_cell_measurement_theta_min 2
_cell_volume 24926.8(13)
_computing_cell_refinement 'Apex2 (Bruker AXS, 2006)'
_computing_data_collection 'Apex2 (Bruker AXS, 2006)'
_computing_data_reduction 'Apex2 (Bruker AXS, 2006)'
_computing_molecular_graphics 'CAMERON (Watkin et al., 1996)'
_computing_publication_material 'CRYSTALS (Betteridge et al., 2003)'
_computing_structure_refinement 'CRYSTALS (Betteridge et al., 2003)'
_computing_structure_solution 'Superflip (Palatinus & Chapuis, 2007)'
_diffrn_ambient_temperature 150
_diffrn_measured_fraction_theta_full 0.998
_diffrn_measured_fraction_theta_max 0.998
_diffrn_measurement_device Area
_diffrn_measurement_device_type 'Bruker Kappa Apex2'
_diffrn_measurement_method \w
_diffrn_radiation_monochromator graphite
_diffrn_radiation_probe x-ray
_diffrn_radiation_type 'Mo K\a'
_diffrn_radiation_wavelength 0.71073
_diffrn_reflns_av_R_equivalents 0.073
_diffrn_reflns_limit_h_max 19
_diffrn_reflns_limit_h_min -32
_diffrn_reflns_limit_k_max 28
_diffrn_reflns_limit_k_min -26
_diffrn_reflns_limit_l_max 32
_diffrn_reflns_limit_l_min -19
_diffrn_reflns_number 10347
_diffrn_reflns_theta_full 23.228
_diffrn_reflns_theta_max 23.228
_diffrn_reflns_theta_min 1.972
_diffrn_source 'sealed X-ray tube'
_diffrn_standards_number 0
_exptl_absorpt_coefficient_mu 2.522
_exptl_absorpt_correction_T_max 0.78
_exptl_absorpt_correction_T_min 0.64
_exptl_absorpt_correction_type multi-scan
_exptl_absorpt_process_details 'SADABS (Siemens, 1996)'
_exptl_crystal_colour colourless
_exptl_crystal_density_diffrn 0.772
_exptl_crystal_density_method 'not measured'
_exptl_crystal_description block
_exptl_crystal_F_000 5480
_exptl_crystal_size_max 0.200
_exptl_crystal_size_mid 0.200
_exptl_crystal_size_min 0.100
_refine_diff_density_max 1.16
_refine_diff_density_min -1.92
_refine_ls_extinction_method None
_refine_ls_goodness_of_fit_ref 0.9884
_refine_ls_hydrogen_treatment constr
_refine_ls_matrix_type full
_refine_ls_number_parameters 39
_refine_ls_number_reflns 905
_refine_ls_number_restraints 146
_refine_ls_R_factor_all 0.0901
_refine_ls_R_factor_gt 0.0739
_refine_ls_shift/su_max 0.0022646
_refine_ls_shift/su_mean 0.0001488
_refine_ls_structure_factor_coef Fsqd
_refine_ls_weighting_details
;
 Method, part 1, Chebychev polynomial, (Watkin, 1994, Prince, 1982) 
 [weight] = 1.0/[A~0~*T~0~(x)+A~1~*T~1~(x) ... +A~n-1~]*T~n-1~(x)] 
 where A~i~ are the Chebychev coefficients listed below and x= Fcalc/Fmax 
 Method = Robust Weighting (Prince, 1982) 
 W = [weight] * [1-(deltaF/6*sigmaF)^2^]^2^ 
 A~i~ are: 
 8.36 10.1 3.08 
;
_refine_ls_weighting_scheme calc
_refine_ls_wR_factor_all 0.1729
_refine_ls_wR_factor_gt 0.1634
_refine_ls_wR_factor_ref 0.1729
_reflns_limit_h_max 18
_reflns_limit_h_min 0
_reflns_limit_k_max 22
_reflns_limit_k_min 0
_reflns_limit_l_max 32
_reflns_limit_l_min 2
_reflns_number_gt 750
_reflns_number_total 954
_reflns_threshold_expression I>2.0\s(I)
_oxford_diffrn_Wilson_B_factor 2.81
_oxford_diffrn_Wilson_scale 721.11
_oxford_refine_ls_r_factor_ref 0.0901
_oxford_refine_ls_scale 0.022300(5)
_oxford_reflns_number_all 905
_oxford_reflns_threshold_expression_ref I>-10.0\s(I)
_oxford_structure_analysis_title 'ST4087s in F432'
_cod_data_source_file c5ta10401g2.cif
_cod_data_source_block Hf_UiO_abdc
_cod_depositor_comments
;
The following automatic conversions were performed:

data item '_atom_sites_solution_primary' value 'Other' was changed to
'other' in accordance with the
/home/saulius/struct/COD-crude-data/automatic-downloads/DataCite-retrospective/RSC/depositions/lib/dictionaries/cif_core.dic
dictionary named 'cif_core.dic' version 2.4.2 last updated on
2011-04-26.

Automatic conversion script
Id: cif_fix_values 6909 2019-04-08 15:41:33Z antanas 
;
_cod_original_cell_volume 24927(2)
_cod_database_code 7236137

loop_
_symmetry_equiv_pos_as_xyz
x,y,z
-x,-y,-z
x,y+1/2,z+1/2
-x,-y+1/2,-z+1/2
x+1/2,y,z+1/2
-x+1/2,-y,-z+1/2
x+1/2,y+1/2,z
-x+1/2,-y+1/2,-z
y,z,x
-y,-z,-x
y,z+1/2,x+1/2
-y,-z+1/2,-x+1/2
y+1/2,z,x+1/2
-y+1/2,-z,-x+1/2
y+1/2,z+1/2,x
-y+1/2,-z+1/2,-x
z,x,y
-z,-x,-y
z,x+1/2,y+1/2
-z,-x+1/2,-y+1/2
z+1/2,x,y+1/2
-z+1/2,-x,-y+1/2
z+1/2,x+1/2,y
-z+1/2,-x+1/2,-y
x,y,-z
-x,-y,z
x,y+1/2,-z+1/2
-x,-y+1/2,z+1/2
x+1/2,y,-z+1/2
-x+1/2,-y,z+1/2
x+1/2,y+1/2,-z
-x+1/2,-y+1/2,z
y,z,-x
-y,-z,x
y,z+1/2,-x+1/2
-y,-z+1/2,x+1/2
y+1/2,z,-x+1/2
-y+1/2,-z,x+1/2
y+1/2,z+1/2,-x
-y+1/2,-z+1/2,x
z,x,-y
-z,-x,y
z,x+1/2,-y+1/2
-z,-x+1/2,y+1/2
z+1/2,x,-y+1/2
-z+1/2,-x,y+1/2
z+1/2,x+1/2,-y
-z+1/2,-x+1/2,y
y,-z,-x
-y,z,x
y,-z+1/2,-x+1/2
-y,z+1/2,x+1/2
y+1/2,-z,-x+1/2
-y+1/2,z,x+1/2
y+1/2,-z+1/2,-x
-y+1/2,z+1/2,x
z,-x,-y
-z,x,y
z,-x+1/2,-y+1/2
-z,x+1/2,y+1/2
z+1/2,-x,-y+1/2
-z+1/2,x,y+1/2
z+1/2,-x+1/2,-y
-z+1/2,x+1/2,y
-z,x,-y
z,-x,y
-z,x+1/2,-y+1/2
z,-x+1/2,y+1/2
-z+1/2,x,-y+1/2
z+1/2,-x,y+1/2
-z+1/2,x+1/2,-y
z+1/2,-x+1/2,y
-x,y,-z
x,-y,z
-x,y+1/2,-z+1/2
x,-y+1/2,z+1/2
-x+1/2,y,-z+1/2
x+1/2,-y,z+1/2
-x+1/2,y+1/2,-z
x+1/2,-y+1/2,z
-y,z,-x
y,-z,x
-y,z+1/2,-x+1/2
y,-z+1/2,x+1/2
-y+1/2,z,-x+1/2
y+1/2,-z,x+1/2
-y+1/2,z+1/2,-x
y+1/2,-z+1/2,x
x,-y,-z
-x,y,z
x,-y+1/2,-z+1/2
-x,y+1/2,z+1/2
x+1/2,-y,-z+1/2
-x+1/2,y,z+1/2
x+1/2,-y+1/2,-z
-x+1/2,y+1/2,z
y,x,z
-y,-x,-z
y,x+1/2,z+1/2
-y,-x+1/2,-z+1/2
y+1/2,x,z+1/2
-y+1/2,-x,-z+1/2
y+1/2,x+1/2,z
-y+1/2,-x+1/2,-z
z,y,x
-z,-y,-x
z,y+1/2,x+1/2
-z,-y+1/2,-x+1/2
z+1/2,y,x+1/2
-z+1/2,-y,-x+1/2
z+1/2,y+1/2,x
-z+1/2,-y+1/2,-x
x,z,y
-x,-z,-y
x,z+1/2,y+1/2
-x,-z+1/2,-y+1/2
x+1/2,z,y+1/2
-x+1/2,-z,-y+1/2
x+1/2,z+1/2,y
-x+1/2,-z+1/2,-y
y,x,-z
-y,-x,z
y,x+1/2,-z+1/2
-y,-x+1/2,z+1/2
y+1/2,x,-z+1/2
-y+1/2,-x,z+1/2
y+1/2,x+1/2,-z
-y+1/2,-x+1/2,z
z,y,-x
-z,-y,x
z,y+1/2,-x+1/2
-z,-y+1/2,x+1/2
z+1/2,y,-x+1/2
-z+1/2,-y,x+1/2
z+1/2,y+1/2,-x
-z+1/2,-y+1/2,x
x,z,-y
-x,-z,y
x,z+1/2,-y+1/2
-x,-z+1/2,y+1/2
x+1/2,z,-y+1/2
-x+1/2,-z,y+1/2
x+1/2,z+1/2,-y
-x+1/2,-z+1/2,y
-z,y,-x
z,-y,x
-z,y+1/2,-x+1/2
z,-y+1/2,x+1/2
-z+1/2,y,-x+1/2
z+1/2,-y,x+1/2
-z+1/2,y+1/2,-x
z+1/2,-y+1/2,x
-x,z,-y
x,-z,y
-x,z+1/2,-y+1/2
x,-z+1/2,y+1/2
-x+1/2,z,-y+1/2
x+1/2,-z,y+1/2
-x+1/2,z+1/2,-y
x+1/2,-z+1/2,y
x,-z,-y
-x,z,y
x,-z+1/2,-y+1/2
-x,z+1/2,y+1/2
x+1/2,-z,-y+1/2
-x+1/2,z,y+1/2
x+1/2,-z+1/2,-y
-x+1/2,z+1/2,y
y,-x,-z
-y,x,z
y,-x+1/2,-z+1/2
-y,x+1/2,z+1/2
y+1/2,-x,-z+1/2
-y+1/2,x,z+1/2
y+1/2,-x+1/2,-z
-y+1/2,x+1/2,z
z,-y,-x
-z,y,x
z,-y+1/2,-x+1/2
-z,y+1/2,x+1/2
z+1/2,-y,-x+1/2
-z+1/2,y,x+1/2
z+1/2,-y+1/2,-x
-z+1/2,y+1/2,x
-y,x,-z
y,-x,z
-y,x+1/2,-z+1/2
y,-x+1/2,z+1/2
-y+1/2,x,-z+1/2
y+1/2,-x,z+1/2
-y+1/2,x+1/2,-z
y+1/2,-x+1/2,z

loop_
_atom_site_label
_atom_site_type_symbol
_atom_site_fract_x
_atom_site_fract_y
_atom_site_fract_z
_atom_site_U_iso_or_equiv
_atom_site_occupancy
_atom_site_adp_type
_atom_site_refinement_flags_posn
_atom_site_refinement_flags_adp
Hf1 Hf 0.58378(4) 0.5000 0.5000 0.0511 1.0000 Uani S T
O1 O 0.5412(5) 0.4588(5) 0.4588(5) 0.0887 1.0000 Uani S T
O2 O 0.6212(4) 0.5651(4) 0.5000 0.124(2) 1.0000 Uiso DS U
C1 C 0.6073(4) 0.6073(4) 0.5000 0.1238(17) 1.0000 Uiso DS U
C2 C 0.6429(4) 0.6429(4) 0.5000 0.1232(13) 1.0000 Uiso DS U
C30 C 0.6316(5) 0.6869(5) 0.512602(9) 0.1229(12) 0.2500 Uiso D U
C31 C 0.6301(5) 0.6883(5) 0.500000(9) 0.1231(13) 0.5000 Uiso DS U
C40 C 0.6648(5) 0.7202(5) 0.512640(9) 0.1218(8) 0.2500 Uiso D U
C41 C 0.6634(5) 0.7217(5) 0.500000(9) 0.1220(10) 0.5000 Uiso DS U
C5 C 0.7088(4) 0.7088(4) 0.5000 0.1214(7) 1.0000 Uiso DS U
N2 N 0.7627(6) 0.7627(6) 0.5000 0.1212(7) 0.5000 Uiso DS U
N1 N 0.7217(6) 0.7556(5) 0.5081(3) 0.1208 0.2500 Uiso D U
H11 H 0.5574 0.4426 0.4426 0.10638 0.5000 Uiso RS .
H301 H 0.6004 0.6951 0.5167 0.1461 0.2500 Uiso R .
H311 H 0.5987 0.6966 0.5000 0.1463 0.5000 Uiso RS .
H401 H 0.6565 0.7514 0.5167 0.1456 0.2500 Uiso R .
H411 H 0.6551 0.7531 0.5000 0.1457 0.5000 Uiso RS .

loop_
_atom_site_aniso_label
_atom_site_aniso_U_11
_atom_site_aniso_U_22
_atom_site_aniso_U_33
_atom_site_aniso_U_23
_atom_site_aniso_U_13
_atom_site_aniso_U_12
Hf1 0.0140(6) 0.0697(7) 0.0697(7) 0.0000 0.0000 0.0000
O1 0.089(7) 0.089(7) 0.089(7) 0.016(8) -0.016(8) -0.016(8)

loop_
_atom_type_symbol
_atom_type_scat_dispersion_real
_atom_type_scat_dispersion_imag
_atom_type_scat_Cromer_Mann_a1
_atom_type_scat_Cromer_Mann_b1
_atom_type_scat_Cromer_Mann_a2
_atom_type_scat_Cromer_Mann_b2
_atom_type_scat_Cromer_Mann_a3
_atom_type_scat_Cromer_Mann_b3
_atom_type_scat_Cromer_Mann_a4
_atom_type_scat_Cromer_Mann_b4
_atom_type_scat_Cromer_Mann_c
_atom_type_scat_source
C 0.0033 0.0016 2.3100 20.8439 1.0200 10.2075 1.5886 0.5687 0.8650 51.6512 0.2156 'International Tables Vol C 4.2.6.8 and 6.1.1.4'
H 0.0000 0.0000 0.4930 10.5109 0.3229 26.1257 0.1402 3.1424 0.0408 57.7998 0.0030 'International Tables Vol C 4.2.6.8 and 6.1.1.4'
N 0.0061 0.0033 12.2126 0.0057 3.1322 9.8933 2.0125 28.9975 1.1663 0.5826 -11.5290 'International Tables Vol C 4.2.6.8 and 6.1.1.4'
O 0.0106 0.0060 3.0485 13.2771 2.2868 5.7011 1.5463 0.3239 0.8670 32.9089 0.2508 'International Tables Vol C 4.2.6.8 and 6.1.1.4'
Hf -0.5830 6.1852 29.1440 1.8326 15.1726 9.5999 14.7586 0.2751 4.3001 72.0290 8.5815 'International Tables Vol C 4.2.6.8 and 6.1.1.4'

loop_
_geom_angle_atom_site_label_1
_geom_angle_site_symmetry_1
_geom_angle_atom_site_label_2
_geom_angle_atom_site_label_3
_geom_angle_site_symmetry_3
_geom_angle
_geom_angle_publ_flag
Hf1 9_555 Hf1 Hf1 10_666 90.000 yes
Hf1 9_555 Hf1 Hf1 18_666 60.000 yes
Hf1 10_666 Hf1 Hf1 18_666 60.000 yes
Hf1 9_555 Hf1 O1 . 89.2(6) yes
Hf1 10_666 Hf1 O1 . 34.8(3) yes
Hf1 18_666 Hf1 O1 . 34.8(3) yes
Hf1 9_555 Hf1 O2 . 110.64(18) yes
Hf1 10_666 Hf1 O2 . 110.64(18) yes
Hf1 18_666 Hf1 O2 . 164.9(3) yes
O1 . Hf1 O2 . 142.10(11) yes
Hf1 . O1 Hf1 10_666 110.4(7) yes
Hf1 . O1 Hf1 18_666 110.4(7) yes
Hf1 10_666 O1 Hf1 18_666 110.4(7) yes
Hf1 . O1 H11 . 108.6 no
Hf1 10_666 O1 H11 . 108.6 no
Hf1 18_666 O1 H11 . 108.6 no
Hf1 . O2 C1 . 131.9(9) yes
O2 . C1 O2 97_555 126.4(14) yes
O2 . C1 C2 . 116.8(7) yes
O2 97_555 C1 C2 . 116.8(7) yes
C1 . C2 C31 97_555 119.2(5) yes
C1 . C2 C30 121_556 119.3(5) yes
C31 97_555 C2 C30 121_556 15.58(11) yes
C1 . C2 C30 97_555 119.3(5) yes
C31 97_555 C2 C30 97_555 15.58(11) yes
C30 121_556 C2 C30 97_555 31.1(2) yes
C1 . C2 C30 25_556 119.3(5) yes
C31 97_555 C2 C30 25_556 119.0(8) yes
C30 121_556 C2 C30 25_556 112.2(9) yes
C30 97_555 C2 C30 25_556 121.4(10) yes
C1 . C2 C30 . 119.3(5) yes
C31 97_555 C2 C30 . 119.0(8) yes
C30 121_556 C2 C30 . 121.4(10) yes
C30 97_555 C2 C30 . 112.2(9) yes
C30 25_556 C2 C30 . 31.1(2) yes
C1 . C2 C31 . 119.2(5) yes
C31 97_555 C2 C31 . 121.5(10) yes
C30 121_556 C2 C31 . 119.0(8) yes
C30 97_555 C2 C31 . 119.0(8) yes
C30 25_556 C2 C31 . 15.58(11) yes
C30 . C2 C31 . 15.58(11) yes
C40 25_556 C30 C2 . 107.8(5) yes
C40 25_556 C30 H301 25_556 90.6 no
C2 . C30 H301 25_556 99.7 no
C40 25_556 C30 C40 . 28.25(16) yes
C2 . C30 C40 . 119.4(7) yes
H301 25_556 C30 C40 . 111.8 no
C40 25_556 C30 H301 . 119.8 no
C2 . C30 H301 . 120.1 no
H301 25_556 C30 H301 . 49.4 no
C40 . C30 H301 . 119.8 no
C2 . C31 C41 . 119.4(7) yes
C2 . C31 H311 . 120.5 no
C41 . C31 H311 . 120.2 no
C30 25_556 C40 C30 . 28.15(16) yes
C30 25_556 C40 H401 25_556 90.6 no
C30 . C40 H401 25_556 111.8 no
C30 25_556 C40 C5 . 107.6(6) yes
C30 . C40 C5 . 119.1(8) yes
H401 25_556 C40 C5 . 99.7 no
C30 25_556 C40 H401 . 120.0 no
C30 . C40 H401 . 120.0 no
H401 25_556 C40 H401 . 49.5 no
C5 . C40 H401 . 120.2 no
C31 . C41 C5 . 119.1(8) yes
C31 . C41 H411 . 120.4 no
C5 . C41 H411 . 120.5 no
N1 97_555 C5 N1 121_556 18.9(8) yes
N1 97_555 C5 N1 25_556 61.9(9) yes
N1 121_556 C5 N1 25_556 58.3(9) yes
N1 97_555 C5 C41 121_556 89.6(7) yes
N1 121_556 C5 C41 121_556 89.6(7) yes
N1 25_556 C5 C41 121_556 147.5(7) yes
N1 97_555 C5 C41 . 147.5(7) yes
N1 121_556 C5 C41 . 147.5(7) yes
N1 25_556 C5 C41 . 89.6(7) yes
C41 121_556 C5 C41 . 121.6(12) yes
N1 97_555 C5 C40 121_556 93.4(7) yes
N1 121_556 C5 C40 121_556 88.3(7) yes
N1 25_556 C5 C40 121_556 141.3(6) yes
C41 121_556 C5 C40 121_556 15.60(11) yes
C41 . C5 C40 121_556 119.1(9) yes
N1 97_555 C5 C40 25_556 150.2(7) yes
N1 121_556 C5 C40 25_556 141.3(6) yes
N1 25_556 C5 C40 25_556 88.3(7) yes
C41 121_556 C5 C40 25_556 119.1(9) yes
C41 . C5 C40 25_556 15.60(11) yes
N1 97_555 C5 C40 97_555 88.3(7) yes
N1 121_556 C5 C40 97_555 93.4(7) yes
N1 25_556 C5 C40 97_555 150.2(7) yes
C41 121_556 C5 C40 97_555 15.60(11) yes
C41 . C5 C40 97_555 119.1(9) yes
N1 97_555 C5 C40 . 141.3(6) yes
N1 121_556 C5 C40 . 150.2(7) yes
N1 25_556 C5 C40 . 93.4(7) yes
C41 121_556 C5 C40 . 119.1(9) yes
C41 . C5 C40 . 15.60(11) yes
N1 97_555 C5 N2 8_666 30.9(4) yes
N1 121_556 C5 N2 8_666 30.9(4) yes
N1 25_556 C5 N2 8_666 30.9(4) yes
C41 121_556 C5 N2 8_666 119.2(6) yes
C41 . C5 N2 8_666 119.2(6) yes
N1 97_555 C5 N1 . 58.3(9) yes
N1 121_556 C5 N1 . 61.9(9) yes
N1 25_556 C5 N1 . 18.9(8) yes
C41 121_556 C5 N1 . 147.5(7) yes
C41 . C5 N1 . 89.6(7) yes
C40 121_556 C5 C40 25_556 112.2(10) yes
C40 121_556 C5 C40 97_555 31.1(2) yes
C40 25_556 C5 C40 97_555 121.5(11) yes
C40 121_556 C5 C40 . 121.5(11) yes
C40 25_556 C5 C40 . 31.1(2) yes
C40 97_555 C5 C40 . 112.2(10) yes
C40 121_556 C5 N2 8_666 119.3(6) yes
C40 25_556 C5 N2 8_666 119.3(6) yes
C40 97_555 C5 N2 8_666 119.3(6) yes
C40 . C5 N2 8_666 119.3(6) yes
C40 121_556 C5 N1 . 150.2(7) yes
C40 25_556 C5 N1 . 93.4(7) yes
C40 97_555 C5 N1 . 141.3(6) yes
C40 . C5 N1 . 88.3(7) yes
N2 8_666 C5 N1 . 30.9(4) yes
N1 97_555 N2 N1 121_556 21.9(9) yes
N1 97_555 N2 N1 25_556 73.2(11) yes
N1 121_556 N2 N1 25_556 68.8(10) yes
N1 97_555 N2 C5 8_666 143.4(5) yes
N1 121_556 N2 C5 8_666 143.4(5) yes
N1 25_556 N2 C5 8_666 143.4(5) yes
N1 97_555 N2 N2 8_666 36.6(5) yes
N1 121_556 N2 N2 8_666 36.6(5) yes
N1 25_556 N2 N2 8_666 36.6(5) yes
C5 8_666 N2 N2 8_666 179.989 yes
N1 97_555 N2 N1 . 68.8(10) yes
N1 121_556 N2 N1 . 73.2(11) yes
N1 25_556 N2 N1 . 21.9(9) yes
C5 8_666 N2 N1 . 143.4(5) yes
N2 8_666 N2 N1 . 36.6(5) yes
N1 121_556 N1 C5 . 59.1(4) yes
N1 121_556 N1 N1 97_555 18.6(7) yes
C5 . N1 N1 97_555 60.8(4) yes
N1 121_556 N1 N1 32_665 38.1(11) yes
C5 . N1 N1 32_665 94.2(12) yes
N1 97_555 N1 N1 32_665 33.8(12) yes
N1 121_556 N1 N1 8_666 32.4(11) yes
C5 . N1 N1 8_666 91.5(12) yes
N1 97_555 N1 N1 8_666 36.9(10) yes
N1 32_665 N1 N1 8_666 15.6(6) yes
N1 121_556 N1 N2 . 53.4(5) yes
C5 . N1 N2 . 112.5(9) yes
N1 97_555 N1 N2 . 55.6(5) yes
N1 32_665 N1 N2 . 23.6(11) yes
N1 8_666 N1 N2 . 21.0(12) yes
N1 121_556 N1 N1 104_666 81.8(6) yes
C5 . N1 N1 104_666 133.9(12) yes
N1 97_555 N1 N1 104_666 90.000 yes
N1 32_665 N1 N1 104_666 60.2(13) yes
N1 8_666 N1 N1 104_666 53.1(10) yes
N1 121_556 N1 N1 128_665 90.000 yes
C5 . N1 N1 128_665 149.1(4) yes
N1 97_555 N1 N1 128_665 90.000 yes
N1 32_665 N1 N1 128_665 56.2(12) yes
N1 8_666 N1 N1 128_665 57.6(11) yes
N2 . N1 N1 104_666 36.6(5) yes
N2 . N1 N1 128_665 36.6(5) yes
N1 104_666 N1 N1 128_665 26.7(13) yes
C30 . H301 C30 25_556 35.0 no
C40 . H401 C40 25_556 35.1 no

loop_
_geom_bond_atom_site_label_1
_geom_bond_atom_site_label_2
_geom_bond_site_symmetry_2
_geom_bond_distance
_geom_bond_publ_flag
Hf1 Hf1 9_555 3.4609(15) yes
Hf1 Hf1 10_666 3.4609(15) yes
Hf1 Hf1 18_666 3.4609(15) yes
Hf1 O1 . 2.108(9) yes
Hf1 O2 . 2.193(14) yes
O1 H11 . 0.820 no
O2 C1 . 1.299(8) yes
C1 C2 . 1.471(9) yes
C2 C31 97_555 1.378(9) yes
C2 C30 121_556 1.375(9) yes
C2 C30 97_555 1.375(9) yes
C2 C30 25_556 1.375(9) yes
C2 C30 . 1.375(9) yes
C2 C31 . 1.378(9) yes
C30 C40 25_556 1.560(8) yes
C30 H301 25_556 1.272 no
C30 C40 . 1.375(9) yes
C30 H301 . 0.950 no
C31 C41 . 1.376(9) yes
C31 H311 . 0.949 no
C40 H401 25_556 1.274 no
C40 C5 . 1.378(9) yes
C40 H401 . 0.950 no
C41 C5 . 1.380(9) yes
C41 H411 . 0.949 no
C5 N1 97_555 1.436(9) yes
C5 N1 121_556 1.436(9) yes
C5 N1 25_556 1.436(9) yes
C5 N2 8_666 1.18(4) yes
C5 N1 . 1.436(9) yes
N2 N1 97_555 1.239(9) yes
N2 N1 121_556 1.239(9) yes
N2 N1 25_556 1.239(9) yes
N2 N2 8_666 1.05(5) yes
N2 N1 . 1.239(9) yes
N1 N1 121_556 1.477(19) yes
N1 N1 97_555 1.400(19) yes
N1 N1 32_665 1.69(3) yes
N1 N1 8_666 1.75(3) yes
N1 N1 104_666 1.05(4) yes
N1 N1 128_665 0.94(4) yes
